data_4304113
loop_
_publ_author_name
'Shigehisa Akine'
'Ayako Akimoto'
'Takuya Shiga'
'Hiroki Oshio'
'Tatsuya Nabeshima'

_publ_section_title
;
Synthesis, Stability, and Complexation Behavior of Isolable Salen-Type
N2S2 and N2SO Ligands Based on Thiol and Oxime Functionalities
;
_journal_name_full 'Inorganic Chemistry'
_journal_page_first 875
_journal_page_last 885
_journal_paper_doi 10.1021/ic701525c
_journal_volume 47
_journal_year 2008
_chemical_formula_moiety C16H14N2O2PdS2
_chemical_formula_sum 'C16 H14 N2 O2 Pd S2'
_chemical_formula_weight 436.81
_chemical_name_common '[Pd(tsalamo)]'
_chemical_name_systematic
; 
 ? 
;
_space_group_IT_number 14
_symmetry_cell_setting monoclinic
_symmetry_space_group_name_Hall '-P 2yab'
_symmetry_space_group_name_H-M 'P 1 21/a 1'
_atom_sites_solution_hydrogens geom
_atom_sites_solution_primary direct
_atom_sites_solution_secondary difmap
_audit_creation_method SHELXL-97
_cell_angle_alpha 90.00
_cell_angle_beta 96.51(2)
_cell_angle_gamma 90.00
_cell_formula_units_Z 4
_cell_length_a 7.943(4)
_cell_length_b 19.877(8)
_cell_length_c 10.037(4)
_cell_measurement_reflns_used 14697
_cell_measurement_temperature 120
_cell_measurement_theta_max 27.00
_cell_measurement_theta_min 3.27
_cell_volume 1574.5(12)
_computing_cell_refinement 'Rapid AUTO (Rigaku Corp.)'
_computing_data_collection 'Rapid AUTO (Rigaku Corp.)'
_computing_data_reduction 'Rapid AUTO (Rigaku Corp.)'
_computing_molecular_graphics ORTEP-3
_computing_publication_material ORTEP-3
_computing_structure_refinement 'SHELXL-97 (Sheldrick, 1997)'
_computing_structure_solution 'DIRDIF99 (Beurskens et al., 1999)'
_diffrn_ambient_temperature 120
_diffrn_measured_fraction_theta_full 0.999
_diffrn_measured_fraction_theta_max 0.999
_diffrn_measurement_device_type 'Rigaku R-AXIS Rapid'
_diffrn_measurement_method IP
_diffrn_radiation_monochromator graphite
_diffrn_radiation_source 'fine-focus sealed tube'
_diffrn_radiation_type MoK\a
_diffrn_radiation_wavelength 0.71069
_diffrn_reflns_av_R_equivalents 0.0384
_diffrn_reflns_av_sigmaI/netI 0.0302
_diffrn_reflns_limit_h_max 10
_diffrn_reflns_limit_h_min -10
_diffrn_reflns_limit_k_max 25
_diffrn_reflns_limit_k_min -25
_diffrn_reflns_limit_l_max 11
_diffrn_reflns_limit_l_min -12
_diffrn_reflns_number 14697
_diffrn_reflns_theta_full 27.00
_diffrn_reflns_theta_max 27.00
_diffrn_reflns_theta_min 3.27
_diffrn_standards_decay_% 0
_diffrn_standards_interval_count 0
_diffrn_standards_interval_time 0
_diffrn_standards_number 0
_exptl_absorpt_coefficient_mu 1.453
_exptl_absorpt_correction_T_max 0.8115
_exptl_absorpt_correction_T_min 0.6696
_exptl_absorpt_correction_type multi-scan
_exptl_absorpt_process_details 'Rapid AUTO (Rigaku Corp.)'
_exptl_crystal_colour red
_exptl_crystal_density_diffrn 1.843
_exptl_crystal_density_method 'not measured'
_exptl_crystal_description prismatic
_exptl_crystal_F_000 872
_exptl_crystal_size_max 0.30
_exptl_crystal_size_mid 0.30
_exptl_crystal_size_min 0.15
_refine_diff_density_max 1.116
_refine_diff_density_min -0.641
_refine_diff_density_rms 0.134
_refine_ls_extinction_method none
_refine_ls_goodness_of_fit_ref 1.104
_refine_ls_hydrogen_treatment mixed
_refine_ls_matrix_type full
_refine_ls_number_parameters 208
_refine_ls_number_reflns 3437
_refine_ls_number_restraints 0
_refine_ls_restrained_S_all 1.104
_refine_ls_R_factor_all 0.0430
_refine_ls_R_factor_gt 0.0391
_refine_ls_shift/su_max 0.000
_refine_ls_shift/su_mean 0.000
_refine_ls_structure_factor_coef Fsqd
_refine_ls_weighting_details 'calc w=1/[\s^2^(Fo^2^)+(0.0423P)^2^+3.4210P] where P=(Fo^2^+2Fc^2^)/3'
_refine_ls_weighting_scheme calc
_refine_ls_wR_factor_gt 0.0878
_refine_ls_wR_factor_ref 0.0895
_reflns_number_gt 3085
_reflns_number_total 3437
_reflns_threshold_expression >2sigma(I)
_cod_data_source_file ic701525c-file003_8.cif
_cod_data_source_block Pd(L1)
_cod_original_cell_volume 1574.4(12)
_cod_original_sg_symbol_H-M 'P 21/a'
_cod_database_code 4304113

loop_
_symmetry_equiv_pos_as_xyz
'x, y, z'
'-x+1/2, y+1/2, -z'
'-x, -y, -z'
'x-1/2, -y-1/2, z'

loop_
_atom_site_label
_atom_site_type_symbol
_atom_site_fract_x
_atom_site_fract_y
_atom_site_fract_z
_atom_site_U_iso_or_equiv
_atom_site_adp_type
_atom_site_occupancy
_atom_site_symmetry_multiplicity
_atom_site_calc_flag
_atom_site_refinement_flags
_atom_site_disorder_assembly
_atom_site_disorder_group
Pd1 Pd 0.12535(3) 0.145259(12) 0.29809(2) 0.01725(10) Uani 1 1 d . . .
C1 C 0.2045(4) 0.29830(16) 0.1313(3) 0.0186(6) Uani 1 1 d . . .
C2 C 0.2674(4) 0.24216(17) 0.0675(3) 0.0198(6) Uani 1 1 d . . .
C3 C 0.3475(4) 0.25372(18) -0.0495(3) 0.0232(7) Uani 1 1 d . . .
H1 H 0.3956 0.2168 -0.0919 0.028 Uiso 1 1 calc R . .
C4 C 0.3573(5) 0.31737(19) -0.1035(4) 0.0267(7) Uani 1 1 d . . .
H2 H 0.4132 0.3238 -0.1813 0.032 Uiso 1 1 calc R . .
C5 C 0.2852(5) 0.37227(18) -0.0438(4) 0.0261(7) Uani 1 1 d . . .
H3 H 0.2870 0.4158 -0.0827 0.031 Uiso 1 1 calc R . .
C6 C 0.2114(4) 0.36222(17) 0.0723(4) 0.0224(7) Uani 1 1 d . . .
H4 H 0.1638 0.3996 0.1137 0.027 Uiso 1 1 calc R . .
S1 S 0.25385(11) 0.15800(4) 0.11203(8) 0.02114(18) Uani 1 1 d . . .
C7 C 0.1345(4) 0.29728(16) 0.2582(3) 0.0197(6) Uani 1 1 d . . .
H5 H 0.0993 0.3394 0.2902 0.024 Uiso 1 1 calc R . .
N1 N 0.1143(3) 0.24603(14) 0.3323(3) 0.0190(5) Uani 1 1 d . . .
O1 O 0.0381(3) 0.26626(12) 0.4491(2) 0.0234(5) Uani 1 1 d . . .
C8 C 0.1575(5) 0.25903(18) 0.5677(3) 0.0245(7) Uani 1 1 d . . .
H6 H 0.1075 0.2782 0.6453 0.029 Uiso 1 1 calc R . .
H7 H 0.2610 0.2851 0.5558 0.029 Uiso 1 1 calc R . .
C9 C 0.2058(4) 0.18721(18) 0.5977(3) 0.0250(7) Uani 1 1 d . . .
H8 H 0.2774 0.1707 0.5300 0.030 Uiso 1 1 calc R . .
H9 H 0.2731 0.1846 0.6868 0.030 Uiso 1 1 calc R . .
O2 O 0.0597(3) 0.14521(12) 0.5966(2) 0.0252(5) Uani 1 1 d . . .
N2 N 0.0097(4) 0.11827(14) 0.4675(3) 0.0206(6) Uani 1 1 d . . .
C10 C -0.1107(4) 0.07592(17) 0.4729(3) 0.0225(7) Uani 1 1 d . . .
H10 H -0.1553 0.0707 0.5562 0.027 Uiso 1 1 calc R . .
C11 C -0.1839(4) 0.03539(16) 0.3607(3) 0.0217(7) Uani 1 1 d . . .
C12 C -0.0926(4) 0.01348(16) 0.2558(4) 0.0214(7) Uani 1 1 d . . .
C13 C -0.1747(5) -0.02881(17) 0.1576(4) 0.0251(7) Uani 1 1 d . . .
H11 H -0.1144 -0.0450 0.0876 0.030 Uiso 1 1 calc R . .
C14 C -0.3422(5) -0.04754(18) 0.1605(4) 0.0295(8) Uani 1 1 d . . .
H12 H -0.3960 -0.0756 0.0918 0.035 Uiso 1 1 calc R . .
C15 C -0.4323(5) -0.02553(19) 0.2634(4) 0.0316(8) Uani 1 1 d . . .
H13 H -0.5474 -0.0381 0.2650 0.038 Uiso 1 1 calc R . .
C16 C -0.3518(5) 0.01486(18) 0.3631(4) 0.0271(7) Uani 1 1 d . . .
H14 H -0.4119 0.0289 0.4349 0.033 Uiso 1 1 calc R . .
S2 S 0.12127(11) 0.03344(4) 0.24476(9) 0.02303(18) Uani 1 1 d . . .

loop_
_atom_site_aniso_label
_atom_site_aniso_U_11
_atom_site_aniso_U_22
_atom_site_aniso_U_33
_atom_site_aniso_U_23
_atom_site_aniso_U_13
_atom_site_aniso_U_12
Pd1 0.01624(14) 0.01842(14) 0.01734(14) 0.00073(9) 0.00300(9) -0.00075(8)
C1 0.0118(14) 0.0247(15) 0.0183(14) -0.0006(13) -0.0024(11) -0.0044(11)
C2 0.0148(16) 0.0246(15) 0.0191(15) 0.0012(13) -0.0016(12) -0.0016(12)
C3 0.0219(18) 0.0296(17) 0.0175(15) -0.0005(13) 0.0002(13) -0.0009(13)
C4 0.0232(18) 0.0360(19) 0.0211(16) 0.0040(15) 0.0034(14) -0.0051(14)
C5 0.0244(18) 0.0258(16) 0.0275(18) 0.0066(14) 0.0000(14) -0.0062(13)
C6 0.0210(17) 0.0220(16) 0.0227(16) -0.0010(13) -0.0040(13) -0.0007(12)
S1 0.0233(4) 0.0211(4) 0.0200(4) -0.0011(3) 0.0067(3) -0.0013(3)
C7 0.0174(15) 0.0207(15) 0.0209(15) -0.0028(13) 0.0012(12) -0.0014(12)
N1 0.0152(13) 0.0236(14) 0.0180(13) -0.0022(11) 0.0014(10) -0.0009(10)
O1 0.0238(13) 0.0282(12) 0.0193(11) -0.0015(10) 0.0067(10) 0.0008(9)
C8 0.0233(18) 0.0310(17) 0.0191(15) -0.0055(14) 0.0026(13) -0.0046(13)
C9 0.0211(17) 0.0339(18) 0.0189(15) 0.0001(14) -0.0022(13) -0.0040(13)
O2 0.0294(14) 0.0302(13) 0.0163(11) -0.0001(10) 0.0035(10) -0.0065(10)
N2 0.0216(14) 0.0220(13) 0.0181(13) 0.0015(11) 0.0022(11) 0.0004(11)
C10 0.0225(17) 0.0246(16) 0.0215(16) 0.0031(13) 0.0068(13) 0.0017(13)
C11 0.0232(17) 0.0188(15) 0.0230(16) 0.0046(13) 0.0023(13) 0.0001(12)
C12 0.0185(16) 0.0173(14) 0.0286(17) 0.0051(13) 0.0031(13) 0.0024(11)
C13 0.0243(17) 0.0231(16) 0.0282(17) -0.0001(14) 0.0043(14) 0.0054(13)
C14 0.0271(19) 0.0251(17) 0.035(2) -0.0033(15) -0.0003(15) 0.0004(14)
C15 0.0227(18) 0.0296(18) 0.043(2) -0.0029(17) 0.0061(16) -0.0059(14)
C16 0.0258(18) 0.0263(17) 0.0303(18) 0.0000(15) 0.0078(15) -0.0015(13)
S2 0.0197(4) 0.0199(4) 0.0307(4) 0.0010(3) 0.0076(3) 0.0013(3)

loop_
_atom_type_symbol
_atom_type_description
_atom_type_scat_dispersion_real
_atom_type_scat_dispersion_imag
_atom_type_scat_source
C C 0.0033 0.0016 'International Tables Vol C Tables 4.2.6.8 and 6.1.1.4'
H H 0.0000 0.0000 'International Tables Vol C Tables 4.2.6.8 and 6.1.1.4'
N N 0.0061 0.0033 'International Tables Vol C Tables 4.2.6.8 and 6.1.1.4'
O O 0.0106 0.0060 'International Tables Vol C Tables 4.2.6.8 and 6.1.1.4'
Pd Pd -0.9988 1.0072 'International Tables Vol C Tables 4.2.6.8 and 6.1.1.4'
S S 0.1246 0.1234 'International Tables Vol C Tables 4.2.6.8 and 6.1.1.4'

loop_
_geom_angle_atom_site_label_1
_geom_angle_atom_site_label_2
_geom_angle_atom_site_label_3
_geom_angle
_geom_angle_site_symmetry_1
_geom_angle_site_symmetry_3
_geom_angle_publ_flag
N1 Pd1 N2 94.81(11) . . ?
N1 Pd1 S1 93.54(8) . . ?
N2 Pd1 S1 171.63(8) . . ?
N1 Pd1 S2 175.26(8) . . ?
N2 Pd1 S2 86.85(8) . . ?
S1 Pd1 S2 84.87(3) . . ?
C6 C1 C2 119.5(3) . . ?
C6 C1 C7 114.9(3) . . ?
C2 C1 C7 125.6(3) . . ?
C1 C2 C3 117.7(3) . . ?
C1 C2 S1 127.7(3) . . ?
C3 C2 S1 114.6(3) . . ?
C4 C3 C2 121.6(3) . . ?
C4 C3 H1 119.2 . . ?
C2 C3 H1 119.2 . . ?
C3 C4 C5 120.1(3) . . ?
C3 C4 H2 119.9 . . ?
C5 C4 H2 119.9 . . ?
C6 C5 C4 118.9(3) . . ?
C6 C5 H3 120.5 . . ?
C4 C5 H3 120.5 . . ?
C5 C6 C1 121.9(3) . . ?
C5 C6 H4 119.0 . . ?
C1 C6 H4 119.0 . . ?
C2 S1 Pd1 111.73(11) . . ?
N1 C7 C1 127.4(3) . . ?
N1 C7 H5 116.3 . . ?
C1 C7 H5 116.3 . . ?
C7 N1 O1 110.0(3) . . ?
C7 N1 Pd1 132.3(2) . . ?
O1 N1 Pd1 116.32(19) . . ?
N1 O1 C8 110.3(2) . . ?
O1 C8 C9 112.9(3) . . ?
O1 C8 H6 109.0 . . ?
C9 C8 H6 109.0 . . ?
O1 C8 H7 109.0 . . ?
C9 C8 H7 109.0 . . ?
H6 C8 H7 107.8 . . ?
O2 C9 C8 111.5(3) . . ?
O2 C9 H8 109.3 . . ?
C8 C9 H8 109.3 . . ?
O2 C9 H9 109.3 . . ?
C8 C9 H9 109.3 . . ?
H8 C9 H9 108.0 . . ?
N2 O2 C9 111.8(2) . . ?
C10 N2 O2 110.1(3) . . ?
C10 N2 Pd1 127.0(2) . . ?
O2 N2 Pd1 122.9(2) . . ?
N2 C10 C11 124.6(3) . . ?
N2 C10 H10 117.7 . . ?
C11 C10 H10 117.7 . . ?
C16 C11 C12 119.6(3) . . ?
C16 C11 C10 116.6(3) . . ?
C12 C11 C10 123.7(3) . . ?
C13 C12 C11 118.2(3) . . ?
C13 C12 S2 117.9(3) . . ?
C11 C12 S2 123.9(3) . . ?
C14 C13 C12 121.2(3) . . ?
C14 C13 H11 119.4 . . ?
C12 C13 H11 119.4 . . ?
C13 C14 C15 120.5(4) . . ?
C13 C14 H12 119.8 . . ?
C15 C14 H12 119.8 . . ?
C16 C15 C14 119.1(4) . . ?
C16 C15 H13 120.5 . . ?
C14 C15 H13 120.5 . . ?
C15 C16 C11 121.4(3) . . ?
C15 C16 H14 119.3 . . ?
C11 C16 H14 119.3 . . ?
C12 S2 Pd1 101.12(11) . . ?

loop_
_geom_bond_atom_site_label_1
_geom_bond_atom_site_label_2
_geom_bond_distance
_geom_bond_site_symmetry_2
_geom_bond_publ_flag
Pd1 N1 2.036(3) . ?
Pd1 N2 2.092(3) . ?
Pd1 S1 2.2418(11) . ?
Pd1 S2 2.2855(12) . ?
C1 C6 1.405(5) . ?
C1 C2 1.406(5) . ?
C1 C7 1.446(4) . ?
C2 C3 1.416(5) . ?
C2 S1 1.738(3) . ?
C3 C4 1.382(5) . ?
C3 H1 0.9500 . ?
C4 C5 1.399(5) . ?
C4 H2 0.9500 . ?
C5 C6 1.377(5) . ?
C5 H3 0.9500 . ?
C6 H4 0.9500 . ?
C7 N1 1.282(4) . ?
C7 H5 0.9500 . ?
N1 O1 1.436(3) . ?
O1 C8 1.442(4) . ?
C8 C9 1.500(5) . ?
C8 H6 0.9900 . ?
C8 H7 0.9900 . ?
C9 O2 1.428(4) . ?
C9 H8 0.9900 . ?
C9 H9 0.9900 . ?
O2 N2 1.416(4) . ?
N2 C10 1.280(4) . ?
C10 C11 1.451(5) . ?
C10 H10 0.9500 . ?
C11 C16 1.397(5) . ?
C11 C12 1.414(5) . ?
C12 C13 1.399(5) . ?
C12 S2 1.760(3) . ?
C13 C14 1.386(5) . ?
C13 H11 0.9500 . ?
C14 C15 1.391(5) . ?
C14 H12 0.9500 . ?
C15 C16 1.382(6) . ?
C15 H13 0.9500 . ?
C16 H14 0.9500 . ?

loop_
_geom_torsion_atom_site_label_1
_geom_torsion_atom_site_label_2
_geom_torsion_atom_site_label_3
_geom_torsion_atom_site_label_4
_geom_torsion
_geom_torsion_site_symmetry_1
_geom_torsion_site_symmetry_2
_geom_torsion_site_symmetry_3
_geom_torsion_site_symmetry_4
_geom_torsion_publ_flag
C6 C1 C2 C3 4.8(5) . . . . ?
C7 C1 C2 C3 -173.5(3) . . . . ?
C6 C1 C2 S1 -173.2(3) . . . . ?
C7 C1 C2 S1 8.5(5) . . . . ?
C1 C2 C3 C4 -2.9(5) . . . . ?
S1 C2 C3 C4 175.3(3) . . . . ?
C2 C3 C4 C5 -0.9(5) . . . . ?
C3 C4 C5 C6 2.9(5) . . . . ?
C4 C5 C6 C1 -0.9(5) . . . . ?
C2 C1 C6 C5 -3.0(5) . . . . ?
C7 C1 C6 C5 175.5(3) . . . . ?
C1 C2 S1 Pd1 -2.0(3) . . . . ?
C3 C2 S1 Pd1 180.0(2) . . . . ?
N1 Pd1 S1 C2 -6.40(15) . . . . ?
N2 Pd1 S1 C2 177.7(6) . . . . ?
S2 Pd1 S1 C2 169.12(13) . . . . ?
C6 C1 C7 N1 -179.9(3) . . . . ?
C2 C1 C7 N1 -1.5(5) . . . . ?
C1 C7 N1 O1 -179.1(3) . . . . ?
C1 C7 N1 Pd1 -13.0(5) . . . . ?
N2 Pd1 N1 C7 -165.7(3) . . . . ?
S1 Pd1 N1 C7 14.9(3) . . . . ?
S2 Pd1 N1 C7 -55.2(11) . . . . ?
N2 Pd1 N1 O1 -0.3(2) . . . . ?
S1 Pd1 N1 O1 -179.7(2) . . . . ?
S2 Pd1 N1 O1 110.2(9) . . . . ?
C7 N1 O1 C8 -111.7(3) . . . . ?
Pd1 N1 O1 C8 79.8(3) . . . . ?
N1 O1 C8 C9 -65.4(3) . . . . ?
O1 C8 C9 O2 -50.3(4) . . . . ?
C8 C9 O2 N2 90.1(3) . . . . ?
C9 O2 N2 C10 173.7(3) . . . . ?
C9 O2 N2 Pd1 -5.3(3) . . . . ?
N1 Pd1 N2 C10 133.0(3) . . . . ?
S1 Pd1 N2 C10 -51.1(8) . . . . ?
S2 Pd1 N2 C10 -42.5(3) . . . . ?
N1 Pd1 N2 O2 -48.1(2) . . . . ?
S1 Pd1 N2 O2 127.8(5) . . . . ?
S2 Pd1 N2 O2 136.4(2) . . . . ?
O2 N2 C10 C11 -175.4(3) . . . . ?
Pd1 N2 C10 C11 3.6(5) . . . . ?
N2 C10 C11 C16 -153.3(3) . . . . ?
N2 C10 C11 C12 30.0(5) . . . . ?
C16 C11 C12 C13 -0.4(5) . . . . ?
C10 C11 C12 C13 176.2(3) . . . . ?
C16 C11 C12 S2 -177.7(3) . . . . ?
C10 C11 C12 S2 -1.1(5) . . . . ?
C11 C12 C13 C14 1.6(5) . . . . ?
S2 C12 C13 C14 179.1(3) . . . . ?
C12 C13 C14 C15 -1.2(6) . . . . ?
C13 C14 C15 C16 -0.5(6) . . . . ?
C14 C15 C16 C11 1.7(6) . . . . ?
C12 C11 C16 C15 -1.3(5) . . . . ?
C10 C11 C16 C15 -178.1(3) . . . . ?
C13 C12 S2 Pd1 138.8(3) . . . . ?
C11 C12 S2 Pd1 -43.9(3) . . . . ?
N1 Pd1 S2 C12 -59.6(10) . . . . ?
N2 Pd1 S2 C12 51.20(15) . . . . ?
S1 Pd1 S2 C12 -130.04(12) . . . . ?
